data_7717868
loop_
_publ_author_name
'Ding, Yi'
'Ma, Yinghua'
'Tang, Yongheng'
'Fu, Yang'
'Wan, Jiayi'
'Xu, Zhiyuan'
'He, Yifei'
'Shi, Zhenhai'
'Nazish, Mohd'
'Wu, Peng'
'Roesky, Herbert W.'

_publ_section_title
;
 The Divergent Reactivity of \b-diketiminato Aluminium Hydride with
 Organophosphoryl Compounds
;
_journal_name_full 'Dalton Transactions'
_journal_paper_doi 10.1039/D4DT03397C
_journal_year 2025
_chemical_formula_moiety 'C53 H62 Al N3 O2 P2'
_chemical_formula_sum 'C53 H62 Al N3 O2 P2'
_chemical_formula_weight 861.97
_chemical_properties_physical Air-sensitive
_space_group_crystal_system monoclinic
_space_group_IT_number 4
_space_group_name_Hall 'P 2yb'
_space_group_name_H-M_alt 'P 1 21 1'
_atom_sites_solution_hydrogens geom
_audit_block_doi 10.5517/ccdc.csd.cc2m2dsx
_audit_creation_date 2025-01-07
_audit_creation_method
;
Olex2 1.3
(compiled 2020.11.12 svn.r5f609507 for OlexSys, GUI svn.r6226)
;
_audit_update_record
;
2025-01-08 deposited with the CCDC.	2025-01-22 downloaded from the CCDC.
;
_cell_angle_alpha 90
_cell_angle_beta 94.372(2)
_cell_angle_gamma 90
_cell_formula_units_Z 4
_cell_length_a 11.6097(7)
_cell_length_b 19.6492(10)
_cell_length_c 21.1472(13)
_cell_measurement_reflns_used 9960
_cell_measurement_temperature 150(2)
_cell_measurement_theta_max 26.02
_cell_measurement_theta_min 2.20
_cell_volume 4810.1(5)
_computing_cell_refinement 'SAINT V8.40B (?, 2016)'
_computing_data_reduction 'SAINT V8.40B (?, 2016)'
_computing_molecular_graphics 'Olex2 1.3 (Dolomanov et al., 2009)'
_computing_publication_material 'Olex2 1.3 (Dolomanov et al., 2009)'
_computing_structure_refinement 'SHELXL 2018/3 (Sheldrick, 2015)'
_computing_structure_solution 'SHELXT 2018/2 (Sheldrick, 2018)'
_diffrn_ambient_temperature 150.00
_diffrn_measured_fraction_theta_full 0.992
_diffrn_measured_fraction_theta_max 0.964
_diffrn_measurement_device_type 'Bruker APEX-II CCD'
_diffrn_measurement_method '\f and \w scans'
_diffrn_radiation_type MoK\a
_diffrn_radiation_wavelength 0.71073
_diffrn_reflns_av_R_equivalents 0.0513
_diffrn_reflns_av_unetI/netI 0.0628
_diffrn_reflns_Laue_measured_fraction_full 0.992
_diffrn_reflns_Laue_measured_fraction_max 0.964
_diffrn_reflns_limit_h_max 14
_diffrn_reflns_limit_h_min -13
_diffrn_reflns_limit_k_max 23
_diffrn_reflns_limit_k_min -23
_diffrn_reflns_limit_l_max 26
_diffrn_reflns_limit_l_min -26
_diffrn_reflns_number 50439
_diffrn_reflns_point_group_measured_fraction_full 0.977
_diffrn_reflns_point_group_measured_fraction_max 0.937
_diffrn_reflns_theta_full 25.242
_diffrn_reflns_theta_max 26.398
_diffrn_reflns_theta_min 1.759
_diffrn_source_current 1.4
_diffrn_source_power 0.07
_diffrn_source_voltage 50.0
_diffrn_standards_number 0
_exptl_absorpt_coefficient_mu 0.151
_exptl_absorpt_correction_T_max 0.7454
_exptl_absorpt_correction_T_min 0.6915
_exptl_absorpt_correction_type multi-scan
_exptl_absorpt_process_details
;
SADABS-2016/2 (Bruker,2016/2) was used for absorption correction.
wR2(int) was 0.0645 before and 0.0595 after correction.
The Ratio of minimum to maximum transmission is 0.9277.
The \l/2 correction factor is Not present.
;
_exptl_crystal_density_diffrn 1.190
_exptl_crystal_description block
_exptl_crystal_F_000 1840
_exptl_crystal_size_max 0.12
_exptl_crystal_size_mid 0.1
_exptl_crystal_size_min 0.09
_refine_diff_density_max 0.575
_refine_diff_density_min -0.474
_refine_diff_density_rms 0.049
_refine_ls_abs_structure_details
;
 Flack x determined using 5764 quotients [(I+)-(I-)]/[(I+)+(I-)]
 (Parsons, Flack and Wagner, Acta Cryst. B69 (2013) 249-259).
;
_refine_ls_abs_structure_Flack 0.06(4)
_refine_ls_extinction_method none
_refine_ls_goodness_of_fit_ref 1.062
_refine_ls_hydrogen_treatment constr
_refine_ls_matrix_type full
_refine_ls_number_parameters 1119
_refine_ls_number_reflns 18488
_refine_ls_number_restraints 1
_refine_ls_restrained_S_all 1.062
_refine_ls_R_factor_all 0.0638
_refine_ls_R_factor_gt 0.0462
_refine_ls_shift/su_max 0.001
_refine_ls_shift/su_mean 0.000
_refine_ls_structure_factor_coef Fsqd
_refine_ls_weighting_details 'w=1/[\s^2^(Fo^2^)+(0.0494P)^2^+0.6328P] where P=(Fo^2^+2Fc^2^)/3'
_refine_ls_weighting_scheme calc
_refine_ls_wR_factor_gt 0.1025
_refine_ls_wR_factor_ref 0.1146
_reflns_Friedel_coverage 0.887
_reflns_Friedel_fraction_full 0.962
_reflns_Friedel_fraction_max 0.909
_reflns_number_gt 14724
_reflns_number_total 18488
_reflns_threshold_expression 'I > 2\s(I)'
_cod_data_source_file d4dt03397c2.cif
_cod_data_source_block mo_myh21_3_0m_a
_cod_database_code 7717868
_shelx_shelxl_version_number 2018/3
_shelx_space_group_comment
;
The symmetry employed for this shelxl refinement is uniquely defined
by the following loop, which should always be used as a source of
symmetry information in preference to the above space-group names.
They are only intended as comments.
;
_olex2_refinement_description
;
1. Fixed Uiso
 At 1.2 times of:
  All C(H) groups, All N(H) groups
 At 1.5 times of:
  All C(H,H,H) groups
2.a Ternary CH refined with riding coordinates:
 C31(H31), C38(H38), C47(H47), C50(H50), C60(H60), C69(H69), C76(H76),
 C103(H103)
2.b Aromatic/amide H refined with riding coordinates:
 C1(H1), C2(H2), C106(H106), N5(H5), C7(H7), C8(H8), C9(H9), C10(H10),
 C11(H11), C12(H12), C14(H14), C15(H15), C16(H16), C17(H17), C19(H19), C20(H20),
  C21(H21), C22(H22), C23(H23), C26(H26), C34(H34), C35(H35), C36(H36),
 C43(H43), C44(H44), C45(H45), C53(H53), C54(H54), C55(H55), C56(H56), C57(H57),
  C65(H65), C72(H72), C73(H73), C74(H74), C80(H80), C81(H81), C82(H82),
 C83(H83), C84(H84), C85(H85), C86(H86), C87(H87), C88(H88), C89(H89), C90(H90),
  C91(H91), C93(H93), C94(H94), C95(H95), C96(H96), C97(H97), C100(H100),
 C101(H101), C102(H102), N3(H3)
2.c Idealised Me refined as rotating group:
 C25(H25A,H25B,H25C), C28(H28A,H28B,H28C), C32(H32A,H32B,H32C), C33(H33A,H33B,
 H33C), C39(H39A,H39B,H39C), C40(H40A,H40B,H40C), C48(H48A,H48B,H48C), C49(H49A,
 H49B,H49C), C51(H51A,H51B,H51C), C52(H52A,H52B,H52C), C61(H61A,H61B,H61C),
 C62(H62A,H62B,H62C), C64(H64A,H64B,H64C), C70(H70A,H70B,H70C), C71(H71A,H71B,
 H71C), C77(H77A,H77B,H77C), C78(H78A,H78B,H78C), C98(H98A,H98B,H98C),
 C104(H10A,H10B,H10C), C105(H10D,H10E,H10F)
;
_olex2_submission_special_instructions 'No special instructions were received'

loop_
_space_group_symop_operation_xyz
'x, y, z'
'-x, y+1/2, -z'

loop_
_atom_site_label
_atom_site_type_symbol
_atom_site_fract_x
_atom_site_fract_y
_atom_site_fract_z
_atom_site_U_iso_or_equiv
_atom_site_adp_type
_atom_site_occupancy
_atom_site_site_symmetry_order
_atom_site_calc_flag
_atom_site_refinement_flags_posn
_atom_site_refinement_flags_adp
_atom_site_refinement_flags_occupancy
_atom_site_disorder_assembly
_atom_site_disorder_group
P1 P 0.73683(10) 0.56276(6) 0.01373(6) 0.0315(3) Uani 1 1 d . . . . .
P2 P 1.10756(9) 0.43700(6) -0.02105(5) 0.0240(2) Uani 1 1 d . . . . .
P3 P 0.58623(9) 0.57093(6) 0.47093(5) 0.0226(2) Uani 1 1 d . . . . .
Al4 Al 0.32474(10) 0.57307(6) 0.50691(5) 0.0186(3) Uani 1 1 d . . . . .
P5 P 0.21263(10) 0.45748(6) 0.50008(6) 0.0269(3) Uani 1 1 d . . . . .
Al1 Al 0.84554(10) 0.42140(6) 0.01515(6) 0.0195(3) Uani 1 1 d . . . . .
O1 O 0.9698(2) 0.43889(15) -0.02091(13) 0.0252(7) Uani 1 1 d . . . . .
O2 O 0.8442(3) 0.58502(18) 0.04547(17) 0.0500(9) Uani 1 1 d . . . . .
N4 N 0.7862(3) 0.33838(17) -0.01781(15) 0.0193(7) Uani 1 1 d . . . . .
O4 O 0.4489(2) 0.56857(15) 0.46527(13) 0.0240(6) Uani 1 1 d . . . . .
N8 N 0.2732(3) 0.66328(16) 0.47751(15) 0.0184(7) Uani 1 1 d . . . . .
N6 N 0.3636(3) 0.60233(17) 0.59195(16) 0.0195(7) Uani 1 1 d . . . . .
N1 N 0.8800(3) 0.39403(17) 0.09979(16) 0.0216(8) Uani 1 1 d . . . . .
C5 C 0.0679(3) 0.6819(2) 0.4427(2) 0.0225(9) Uani 1 1 d . . . . .
C3 C 0.1105(3) 0.4273(2) 0.5536(2) 0.0234(9) Uani 1 1 d . . . . .
C1 C 0.6613(5) 0.6794(4) -0.1728(3) 0.0588(16) Uani 1 1 d . . . . .
H1 H 0.645414 0.704409 -0.210975 0.071 Uiso 1 1 calc R U . . .
C2 C 0.7317(5) 0.7071(3) -0.1245(3) 0.0542(15) Uani 1 1 d . . . . .
H2 H 0.764064 0.751037 -0.129350 0.065 Uiso 1 1 calc R U . . .
C106 C 0.7562(4) 0.6709(3) -0.0678(2) 0.0407(12) Uani 1 1 d . . . . .
H106 H 0.804693 0.690201 -0.034273 0.049 Uiso 1 1 calc R U . . .
C4 C 0.7086(4) 0.6064(2) -0.0612(2) 0.0291(10) Uani 1 1 d . . . . .
N5 N 0.7319(3) 0.48166(17) 0.00059(18) 0.0300(9) Uani 1 1 d . . . . .
H5 H 0.665484 0.465432 -0.015627 0.036 Uiso 1 1 calc R U . . .
C6 C 1.1343(4) 0.3713(2) -0.0804(2) 0.0243(10) Uani 1 1 d . . . . .
C7 C 1.1242(4) 0.3043(2) -0.0619(2) 0.0322(11) Uani 1 1 d . . . . .
H7 H 1.101134 0.294548 -0.020664 0.039 Uiso 1 1 calc R U . . .
C8 C 1.1470(5) 0.2506(3) -0.1024(3) 0.0394(12) Uani 1 1 d . . . . .
H8 H 1.137796 0.204798 -0.089132 0.047 Uiso 1 1 calc R U . . .
C9 C 1.1830(4) 0.2645(3) -0.1618(2) 0.0361(12) Uani 1 1 d . . . . .
H9 H 1.199142 0.228244 -0.189561 0.043 Uiso 1 1 calc R U . . .
C10 C 0.4268(5) 0.6144(3) 0.1261(2) 0.0421(13) Uani 1 1 d . . . . .
H10 H 0.362731 0.625510 0.149488 0.051 Uiso 1 1 calc R U . . .
C11 C 0.4096(4) 0.5788(3) 0.0708(2) 0.0501(15) Uani 1 1 d . . . . .
H11 H 0.334165 0.564391 0.056112 0.060 Uiso 1 1 calc R U . . .
C12 C 0.5024(4) 0.5638(3) 0.0366(2) 0.0396(12) Uani 1 1 d . . . . .
H12 H 0.489967 0.539974 -0.002354 0.047 Uiso 1 1 calc R U . . .
C13 C 0.6132(4) 0.5827(2) 0.0577(2) 0.0252(10) Uani 1 1 d . . . . .
C14 C 0.6135(6) 0.6162(3) -0.1669(3) 0.0607(17) Uani 1 1 d . . . . .
H14 H 0.563560 0.597782 -0.200246 0.073 Uiso 1 1 calc R U . . .
C15 C 0.6387(5) 0.5796(3) -0.1120(2) 0.0465(13) Uani 1 1 d . . . . .
H15 H 0.607765 0.535132 -0.108610 0.056 Uiso 1 1 calc R U . . .
C16 C 1.1953(4) 0.3311(3) -0.1809(2) 0.0323(11) Uani 1 1 d . . . . .
H16 H 1.221369 0.340545 -0.221487 0.039 Uiso 1 1 calc R U . . .
C17 C 1.1701(4) 0.3843(2) -0.1412(2) 0.0253(10) Uani 1 1 d . . . . .
H17 H 1.176953 0.429977 -0.155285 0.030 Uiso 1 1 calc R U . . .
C18 C 1.1357(4) 0.5136(2) -0.0664(2) 0.0257(10) Uani 1 1 d . . . . .
C19 C 1.0477(4) 0.5552(2) -0.0928(2) 0.0336(11) Uani 1 1 d . . . . .
H19 H 0.969349 0.543843 -0.087725 0.040 Uiso 1 1 calc R U . . .
C20 C 1.0735(5) 0.6126(3) -0.1263(2) 0.0433(13) Uani 1 1 d . . . . .
H20 H 1.012813 0.640269 -0.144908 0.052 Uiso 1 1 calc R U . . .
C21 C 1.1873(6) 0.6303(3) -0.1331(2) 0.0509(16) Uani 1 1 d . . . . .
H21 H 1.204414 0.670124 -0.156100 0.061 Uiso 1 1 calc R U . . .
C22 C 1.2763(5) 0.5902(3) -0.1064(3) 0.0484(15) Uani 1 1 d . . . . .
H22 H 1.354388 0.602539 -0.110735 0.058 Uiso 1 1 calc R U . . .
C23 C 1.2506(4) 0.5322(3) -0.0736(2) 0.0350(11) Uani 1 1 d . . . . .
H23 H 1.311597 0.504403 -0.055581 0.042 Uiso 1 1 calc R U . . .
C24 C 0.8420(3) 0.2819(2) 0.00290(19) 0.0204(9) Uani 1 1 d . . . . .
C25 C 0.8281(4) 0.2160(2) -0.0329(2) 0.0279(10) Uani 1 1 d . . . . .
H25A H 0.886693 0.213059 -0.063844 0.042 Uiso 1 1 calc R U . . .
H25B H 0.750968 0.214119 -0.055171 0.042 Uiso 1 1 calc R U . . .
H25C H 0.837621 0.177796 -0.003193 0.042 Uiso 1 1 calc R U . . .
C26 C 0.9143(4) 0.2815(2) 0.0593(2) 0.0242(10) Uani 1 1 d . . . . .
H26 H 0.963920 0.243189 0.065480 0.029 Uiso 1 1 calc R U . . .
C27 C 0.9224(3) 0.3302(2) 0.1072(2) 0.0216(9) Uani 1 1 d . . . . .
C28 C 0.9816(4) 0.3092(2) 0.1704(2) 0.0320(11) Uani 1 1 d . . . . .
H28A H 1.006114 0.261640 0.168250 0.048 Uiso 1 1 calc R U . . .
H28B H 0.927686 0.314284 0.203583 0.048 Uiso 1 1 calc R U . . .
H28C H 1.049222 0.338237 0.180289 0.048 Uiso 1 1 calc R U . . .
C29 C 0.8791(4) 0.4369(2) 0.15637(19) 0.0234(9) Uani 1 1 d . . . . .
C30 C 0.9773(4) 0.4741(2) 0.1774(2) 0.0290(10) Uani 1 1 d . . . . .
C31 C 1.0834(4) 0.4790(3) 0.1398(2) 0.0368(12) Uani 1 1 d . . . . .
H31 H 1.070660 0.448807 0.101836 0.044 Uiso 1 1 calc R U . . .
C32 C 1.1950(4) 0.4558(3) 0.1772(3) 0.0486(14) Uani 1 1 d . . . . .
H32A H 1.211832 0.486174 0.213517 0.073 Uiso 1 1 calc R U . . .
H32B H 1.259076 0.457323 0.149620 0.073 Uiso 1 1 calc R U . . .
H32C H 1.185430 0.409190 0.192380 0.073 Uiso 1 1 calc R U . . .
C33 C 1.0973(5) 0.5517(3) 0.1163(3) 0.0504(15) Uani 1 1 d . . . . .
H33A H 1.023739 0.567524 0.095598 0.076 Uiso 1 1 calc R U . . .
H33B H 1.156811 0.552851 0.085844 0.076 Uiso 1 1 calc R U . . .
H33C H 1.120190 0.581377 0.152300 0.076 Uiso 1 1 calc R U . . .
C34 C 0.9757(4) 0.5105(3) 0.2342(2) 0.0376(12) Uani 1 1 d . . . . .
H34 H 1.042449 0.535046 0.249645 0.045 Uiso 1 1 calc R U . . .
C35 C 0.8792(4) 0.5112(3) 0.2679(2) 0.0388(12) Uani 1 1 d . . . . .
H35 H 0.879998 0.535267 0.306920 0.047 Uiso 1 1 calc R U . . .
C36 C 0.7807(4) 0.4767(2) 0.2449(2) 0.0348(11) Uani 1 1 d . . . . .
H36 H 0.713753 0.478490 0.267958 0.042 Uiso 1 1 calc R U . . .
C37 C 0.7774(4) 0.4394(2) 0.1887(2) 0.0272(10) Uani 1 1 d . . . . .
C38 C 0.6682(4) 0.4022(2) 0.1652(2) 0.0298(10) Uani 1 1 d . . . . .
H38 H 0.664383 0.402683 0.117752 0.036 Uiso 1 1 calc R U . . .
C39 C 0.6686(5) 0.3279(3) 0.1860(3) 0.0434(13) Uani 1 1 d . . . . .
H39A H 0.730398 0.303495 0.166539 0.065 Uiso 1 1 calc R U . . .
H39B H 0.593976 0.307112 0.172616 0.065 Uiso 1 1 calc R U . . .
H39C H 0.681574 0.325453 0.232292 0.065 Uiso 1 1 calc R U . . .
C40 C 0.5585(4) 0.4369(3) 0.1851(3) 0.0416(13) Uani 1 1 d . . . . .
H40A H 0.556011 0.433603 0.231211 0.062 Uiso 1 1 calc R U . . .
H40B H 0.490540 0.414264 0.164288 0.062 Uiso 1 1 calc R U . . .
H40C H 0.558755 0.484865 0.172539 0.062 Uiso 1 1 calc R U . . .
C41 C 0.6951(3) 0.3342(2) -0.06856(19) 0.0208(9) Uani 1 1 d . . . . .
C42 C 0.5812(4) 0.3228(2) -0.0524(2) 0.0252(10) Uani 1 1 d . . . . .
C43 C 0.4932(4) 0.3204(2) -0.1014(2) 0.0333(11) Uani 1 1 d . . . . .
H43 H 0.415922 0.312328 -0.091586 0.040 Uiso 1 1 calc R U . . .
C44 C 0.5172(4) 0.3298(2) -0.1637(2) 0.0335(11) Uani 1 1 d . . . . .
H44 H 0.456679 0.327459 -0.196483 0.040 Uiso 1 1 calc R U . . .
C45 C 0.6288(4) 0.3425(2) -0.1786(2) 0.0298(10) Uani 1 1 d . . . . .
H45 H 0.643846 0.350003 -0.221570 0.036 Uiso 1 1 calc R U . . .
C46 C 0.7201(4) 0.3445(2) -0.1318(2) 0.0240(9) Uani 1 1 d . . . . .
C47 C 0.8404(4) 0.3585(2) -0.1510(2) 0.0271(10) Uani 1 1 d . . . . .
H47 H 0.894886 0.355799 -0.112114 0.032 Uiso 1 1 calc R U . . .
C48 C 0.8773(4) 0.3050(3) -0.1981(2) 0.0384(12) Uani 1 1 d . . . . .
H48A H 0.873716 0.259662 -0.179013 0.058 Uiso 1 1 calc R U . . .
H48B H 0.956579 0.314303 -0.208587 0.058 Uiso 1 1 calc R U . . .
H48C H 0.825324 0.306782 -0.236790 0.058 Uiso 1 1 calc R U . . .
C49 C 0.8497(5) 0.4305(3) -0.1793(2) 0.0424(13) Uani 1 1 d . . . . .
H49A H 0.801956 0.433184 -0.219519 0.064 Uiso 1 1 calc R U . . .
H49B H 0.930425 0.439992 -0.186913 0.064 Uiso 1 1 calc R U . . .
H49C H 0.822760 0.464127 -0.149580 0.064 Uiso 1 1 calc R U . . .
C50 C 0.5510(4) 0.3105(2) 0.0154(2) 0.0308(11) Uani 1 1 d . . . . .
H50 H 0.618421 0.325189 0.044442 0.037 Uiso 1 1 calc R U . . .
C51 C 0.5308(5) 0.2343(3) 0.0268(3) 0.0498(14) Uani 1 1 d . . . . .
H51A H 0.469990 0.217523 -0.003941 0.075 Uiso 1 1 calc R U . . .
H51B H 0.507081 0.227607 0.069908 0.075 Uiso 1 1 calc R U . . .
H51C H 0.602423 0.209112 0.021863 0.075 Uiso 1 1 calc R U . . .
C52 C 0.4458(4) 0.3511(3) 0.0325(3) 0.0456(13) Uani 1 1 d . . . . .
H52A H 0.455963 0.398995 0.021377 0.068 Uiso 1 1 calc R U . . .
H52B H 0.437423 0.347149 0.078074 0.068 Uiso 1 1 calc R U . . .
H52C H 0.376454 0.333104 0.008869 0.068 Uiso 1 1 calc R U . . .
C53 C 0.6283(4) 0.6182(3) 0.1138(2) 0.0379(12) Uani 1 1 d . . . . .
H53 H 0.703822 0.631825 0.129189 0.045 Uiso 1 1 calc R U . . .
C54 C 0.5353(5) 0.6344(3) 0.1480(3) 0.0467(14) Uani 1 1 d . . . . .
H54 H 0.546790 0.659181 0.186546 0.056 Uiso 1 1 calc R U . . .
C55 C 0.6862(5) 0.3705(3) 0.3748(3) 0.0414(13) Uani 1 1 d . . . . .
H55 H 0.707231 0.328786 0.356135 0.050 Uiso 1 1 calc R U . . .
C56 C 0.5717(5) 0.3884(2) 0.3752(2) 0.0378(12) Uani 1 1 d . . . . .
H56 H 0.514074 0.359102 0.355995 0.045 Uiso 1 1 calc R U . . .
C57 C 0.5393(4) 0.4484(2) 0.4032(2) 0.0296(10) Uani 1 1 d . . . . .
H57 H 0.459761 0.459658 0.403944 0.035 Uiso 1 1 calc R U . . .
C58 C 0.6233(4) 0.4924(2) 0.4304(2) 0.0263(10) Uani 1 1 d . . . . .
C59 C 0.1822(3) 0.6711(2) 0.42644(19) 0.0206(9) Uani 1 1 d . . . . .
C60 C 0.0390(4) 0.6903(2) 0.5108(2) 0.0268(10) Uani 1 1 d . . . . .
H60 H 0.106389 0.673348 0.538736 0.032 Uiso 1 1 calc R U . . .
C61 C 0.0216(5) 0.7649(3) 0.5263(3) 0.0428(13) Uani 1 1 d . . . . .
H61A H -0.045523 0.782490 0.500451 0.064 Uiso 1 1 calc R U . . .
H61B H 0.090576 0.790755 0.516991 0.064 Uiso 1 1 calc R U . . .
H61C H 0.008693 0.769683 0.571309 0.064 Uiso 1 1 calc R U . . .
C62 C -0.0671(4) 0.6485(3) 0.5258(2) 0.0397(12) Uani 1 1 d . . . . .
H62A H -0.084878 0.657211 0.569677 0.060 Uiso 1 1 calc R U . . .
H62B H -0.050938 0.600001 0.520541 0.060 Uiso 1 1 calc R U . . .
H62C H -0.133244 0.661717 0.496883 0.060 Uiso 1 1 calc R U . . .
C63 C 0.3311(3) 0.7173(2) 0.49894(19) 0.0202(9) Uani 1 1 d . . . . .
C64 C 0.3218(4) 0.7845(2) 0.4641(2) 0.0270(10) Uani 1 1 d . . . . .
H64A H 0.357605 0.820417 0.491134 0.041 Uiso 1 1 calc R U . . .
H64B H 0.240201 0.795461 0.453680 0.041 Uiso 1 1 calc R U . . .
H64C H 0.361538 0.781270 0.424973 0.041 Uiso 1 1 calc R U . . .
C65 C 0.4040(3) 0.7156(2) 0.55451(19) 0.0206(9) Uani 1 1 d . . . . .
H65 H 0.454428 0.753378 0.561797 0.025 Uiso 1 1 calc R U . . .
C66 C 0.4110(3) 0.6641(2) 0.60105(19) 0.0218(9) Uani 1 1 d . . . . .
C67 C 0.3625(4) 0.5585(2) 0.64811(19) 0.0214(9) Uani 1 1 d . . . . .
C68 C 0.4608(4) 0.5190(2) 0.6672(2) 0.0257(9) Uani 1 1 d . . . . .
C69 C 0.5653(4) 0.5140(3) 0.6295(2) 0.0321(11) Uani 1 1 d . . . . .
H69 H 0.552943 0.545035 0.592158 0.039 Uiso 1 1 calc R U . . .
C70 C 0.6780(4) 0.5353(3) 0.6669(3) 0.0455(13) Uani 1 1 d . . . . .
H70A H 0.671697 0.582606 0.680858 0.068 Uiso 1 1 calc R U . . .
H70B H 0.742330 0.531117 0.639732 0.068 Uiso 1 1 calc R U . . .
H70C H 0.691952 0.505703 0.704022 0.068 Uiso 1 1 calc R U . . .
C71 C 0.5785(4) 0.4420(3) 0.6047(3) 0.0455(13) Uani 1 1 d . . . . .
H71A H 0.597437 0.411074 0.640299 0.068 Uiso 1 1 calc R U . . .
H71B H 0.640598 0.440952 0.575789 0.068 Uiso 1 1 calc R U . . .
H71C H 0.505915 0.427584 0.581865 0.068 Uiso 1 1 calc R U . . .
C72 C 0.4575(4) 0.4820(2) 0.7233(2) 0.0317(11) Uani 1 1 d . . . . .
H72 H 0.522916 0.455598 0.737568 0.038 Uiso 1 1 calc R U . . .
C73 C 0.3628(4) 0.4825(2) 0.7588(2) 0.0336(11) Uani 1 1 d . . . . .
H73 H 0.364236 0.457829 0.797464 0.040 Uiso 1 1 calc R U . . .
C74 C 0.2660(4) 0.5189(2) 0.7378(2) 0.0322(11) Uani 1 1 d . . . . .
H74 H 0.199989 0.517858 0.761747 0.039 Uiso 1 1 calc R U . . .
C75 C 0.2626(4) 0.5574(2) 0.6817(2) 0.0250(9) Uani 1 1 d . . . . .
C76 C 0.1535(4) 0.5958(2) 0.6593(2) 0.0287(10) Uani 1 1 d . . . . .
H76 H 0.146147 0.593500 0.611944 0.034 Uiso 1 1 calc R U . . .
C77 C 0.1607(4) 0.6714(3) 0.6776(2) 0.0407(12) Uani 1 1 d . . . . .
H77A H 0.179802 0.675634 0.723347 0.061 Uiso 1 1 calc R U . . .
H77B H 0.086114 0.693351 0.666268 0.061 Uiso 1 1 calc R U . . .
H77C H 0.220758 0.693614 0.654740 0.061 Uiso 1 1 calc R U . . .
C78 C 0.0436(4) 0.5640(3) 0.6827(2) 0.0395(12) Uani 1 1 d . . . . .
H78A H 0.041951 0.515240 0.672997 0.059 Uiso 1 1 calc R U . . .
H78B H -0.024538 0.586028 0.661497 0.059 Uiso 1 1 calc R U . . .
H78C H 0.043232 0.570446 0.728684 0.059 Uiso 1 1 calc R U . . .
C79 C 0.6204(3) 0.6333(2) 0.4097(2) 0.0222(9) Uani 1 1 d . . . . .
C80 C 0.6088(4) 0.7020(2) 0.4255(2) 0.0312(11) Uani 1 1 d . . . . .
H80 H 0.582479 0.713750 0.465553 0.037 Uiso 1 1 calc R U . . .
C81 C 0.6350(4) 0.7531(3) 0.3840(3) 0.0412(13) Uani 1 1 d . . . . .
H81 H 0.623790 0.799411 0.394936 0.049 Uiso 1 1 calc R U . . .
C82 C 0.6774(4) 0.7370(3) 0.3268(3) 0.0394(12) Uani 1 1 d . . . . .
H82 H 0.697162 0.772051 0.298555 0.047 Uiso 1 1 calc R U . . .
C83 C 0.6911(4) 0.6688(3) 0.3106(2) 0.0345(11) Uani 1 1 d . . . . .
H83 H 0.721066 0.657210 0.271460 0.041 Uiso 1 1 calc R U . . .
C84 C 0.6612(4) 0.6186(2) 0.3513(2) 0.0271(10) Uani 1 1 d . . . . .
H84 H 0.668664 0.572398 0.339119 0.033 Uiso 1 1 calc R U . . .
C85 C 0.7703(4) 0.4135(3) 0.4017(2) 0.0396(12) Uani 1 1 d . . . . .
H85 H 0.849618 0.401914 0.400939 0.048 Uiso 1 1 calc R U . . .
C86 C 0.7383(4) 0.4738(2) 0.4299(2) 0.0327(11) Uani 1 1 d . . . . .
H86 H 0.796353 0.502729 0.449242 0.039 Uiso 1 1 calc R U . . .
C87 C -0.0054(4) 0.4377(2) 0.5374(2) 0.0312(11) Uani 1 1 d . . . . .
H87 H -0.028800 0.461669 0.499629 0.037 Uiso 1 1 calc R U . . .
C88 C -0.0882(4) 0.4136(3) 0.5756(3) 0.0386(12) Uani 1 1 d . . . . .
H88 H -0.167882 0.421248 0.564188 0.046 Uiso 1 1 calc R U . . .
C89 C -0.0542(5) 0.3782(3) 0.6306(3) 0.0427(13) Uani 1 1 d . . . . .
H89 H -0.110344 0.361022 0.656895 0.051 Uiso 1 1 calc R U . . .
C90 C 0.0601(5) 0.3683(3) 0.6465(3) 0.0472(14) Uani 1 1 d . . . . .
H90 H 0.083293 0.344003 0.684135 0.057 Uiso 1 1 calc R U . . .
C91 C 0.1445(4) 0.3931(3) 0.6086(2) 0.0374(12) Uani 1 1 d . . . . .
H91 H 0.224185 0.386477 0.620677 0.045 Uiso 1 1 calc R U . . .
C92 C 0.2154(4) 0.3934(2) 0.4396(2) 0.0266(10) Uani 1 1 d . . . . .
C93 C 0.2750(4) 0.3333(3) 0.4503(3) 0.0405(12) Uani 1 1 d . . . . .
H93 H 0.318298 0.326591 0.489782 0.049 Uiso 1 1 calc R U . . .
C94 C 0.2733(5) 0.2831(3) 0.4053(3) 0.0583(17) Uani 1 1 d . . . . .
H94 H 0.314109 0.241763 0.413829 0.070 Uiso 1 1 calc R U . . .
C95 C 0.2133(7) 0.2925(4) 0.3487(3) 0.074(2) Uani 1 1 d . . . . .
H95 H 0.213249 0.258055 0.317155 0.089 Uiso 1 1 calc R U . . .
C96 C 0.1519(8) 0.3521(4) 0.3364(3) 0.086(3) Uani 1 1 d . . . . .
H96 H 0.109358 0.358147 0.296616 0.103 Uiso 1 1 calc R U . . .
C97 C 0.1523(6) 0.4030(3) 0.3819(3) 0.0607(18) Uani 1 1 d . . . . .
H97 H 0.110043 0.443882 0.373626 0.073 Uiso 1 1 calc R U . . .
C98 C 0.4709(4) 0.6831(2) 0.6641(2) 0.0318(11) Uani 1 1 d . . . . .
H98A H 0.492940 0.731232 0.663628 0.048 Uiso 1 1 calc R U . . .
H98B H 0.540302 0.655048 0.672228 0.048 Uiso 1 1 calc R U . . .
H98C H 0.418621 0.675400 0.697674 0.048 Uiso 1 1 calc R U . . .
C99 C 0.2076(4) 0.6644(2) 0.3629(2) 0.0219(9) Uani 1 1 d . . . . .
C100 C 0.1165(4) 0.6691(2) 0.3162(2) 0.0282(10) Uani 1 1 d . . . . .
H100 H 0.132150 0.664905 0.272890 0.034 Uiso 1 1 calc R U . . .
C101 C 0.0051(4) 0.6795(2) 0.3310(2) 0.0321(11) Uani 1 1 d . . . . .
H101 H -0.055485 0.682210 0.298283 0.039 Uiso 1 1 calc R U . . .
C102 C -0.0188(4) 0.6860(2) 0.3937(2) 0.0305(11) Uani 1 1 d . . . . .
H102 H -0.096283 0.693498 0.403587 0.037 Uiso 1 1 calc R U . . .
C103 C 0.3288(4) 0.6520(2) 0.3430(2) 0.0255(10) Uani 1 1 d . . . . .
H103 H 0.383641 0.653722 0.381827 0.031 Uiso 1 1 calc R U . . .
C104 C 0.3650(4) 0.7065(3) 0.2970(2) 0.0346(11) Uani 1 1 d . . . . .
H10A H 0.314207 0.704378 0.257789 0.052 Uiso 1 1 calc R U . . .
H10B H 0.444996 0.698448 0.287156 0.052 Uiso 1 1 calc R U . . .
H10C H 0.358860 0.751475 0.316354 0.052 Uiso 1 1 calc R U . . .
C105 C 0.3372(4) 0.5815(2) 0.3133(2) 0.0365(12) Uani 1 1 d . . . . .
H10D H 0.311606 0.547111 0.342748 0.055 Uiso 1 1 calc R U . . .
H10E H 0.417441 0.572474 0.304573 0.055 Uiso 1 1 calc R U . . .
H10F H 0.287868 0.579737 0.273645 0.055 Uiso 1 1 calc R U . . .
O6 O 0.3297(2) 0.47227(15) 0.53368(14) 0.0289(7) Uani 1 1 d . . . . .
N3 N 0.1850(3) 0.53125(19) 0.47236(18) 0.0333(9) Uani 1 1 d . . . . .
H3 H 0.125346 0.547485 0.448929 0.040 Uiso 1 1 calc R U . . .

loop_
_atom_site_aniso_label
_atom_site_aniso_U_11
_atom_site_aniso_U_22
_atom_site_aniso_U_33
_atom_site_aniso_U_23
_atom_site_aniso_U_13
_atom_site_aniso_U_12
P1 0.0312(6) 0.0248(6) 0.0402(7) 0.0049(5) 0.0144(5) 0.0064(5)
P2 0.0229(5) 0.0279(6) 0.0217(6) -0.0014(5) 0.0055(4) 0.0008(5)
P3 0.0218(5) 0.0247(6) 0.0217(5) 0.0011(5) 0.0043(4) 0.0001(5)
Al4 0.0184(6) 0.0183(6) 0.0195(6) 0.0024(5) 0.0035(5) 0.0023(5)
P5 0.0253(6) 0.0247(6) 0.0311(6) -0.0041(5) 0.0055(5) -0.0061(5)
Al1 0.0205(6) 0.0171(6) 0.0214(6) -0.0032(5) 0.0045(5) -0.0021(5)
O1 0.0229(14) 0.0246(16) 0.0293(16) -0.0007(13) 0.0099(12) -0.0007(12)
O2 0.0405(19) 0.053(2) 0.056(2) -0.0016(18) 0.0020(17) 0.0011(17)
N4 0.0213(17) 0.0183(18) 0.0181(18) -0.0020(14) 0.0011(14) -0.0014(14)
O4 0.0213(14) 0.0238(15) 0.0277(15) 0.0007(13) 0.0071(12) 0.0011(13)
N8 0.0186(17) 0.0183(19) 0.0181(17) 0.0006(14) 0.0009(14) 0.0012(14)
N6 0.0227(17) 0.0155(17) 0.0205(18) 0.0043(14) 0.0022(14) 0.0027(14)
N1 0.0224(18) 0.0222(19) 0.0209(19) -0.0040(14) 0.0054(15) -0.0044(15)
C5 0.021(2) 0.016(2) 0.031(2) 0.0032(18) 0.0013(18) 0.0005(16)
C3 0.022(2) 0.019(2) 0.030(2) -0.0005(18) 0.0035(18) -0.0018(17)
C1 0.067(4) 0.074(4) 0.036(3) 0.013(3) 0.009(3) 0.008(4)
C2 0.058(4) 0.047(3) 0.059(4) 0.018(3) 0.018(3) -0.002(3)
C106 0.040(3) 0.039(3) 0.044(3) 0.006(2) 0.008(2) -0.003(2)
C4 0.031(2) 0.026(2) 0.031(3) -0.003(2) 0.011(2) 0.0036(19)
N5 0.029(2) 0.0219(19) 0.040(2) 0.0015(16) 0.0100(16) 0.0063(15)
C6 0.022(2) 0.029(2) 0.022(2) 0.0027(18) 0.0024(18) 0.0070(18)
C7 0.033(2) 0.032(3) 0.033(3) 0.003(2) 0.011(2) 0.006(2)
C8 0.046(3) 0.028(3) 0.044(3) 0.002(2) 0.007(2) 0.008(2)
C9 0.037(3) 0.038(3) 0.034(3) -0.008(2) 0.008(2) 0.012(2)
C10 0.038(3) 0.056(3) 0.034(3) 0.005(2) 0.012(2) 0.016(2)
C11 0.024(2) 0.088(5) 0.039(3) -0.001(3) 0.003(2) 0.005(3)
C12 0.037(3) 0.051(3) 0.032(3) -0.010(2) 0.005(2) -0.005(3)
C13 0.026(2) 0.019(2) 0.032(2) 0.0013(18) 0.0083(18) 0.0020(17)
C14 0.066(4) 0.080(5) 0.035(3) -0.007(3) 0.002(3) -0.004(3)
C15 0.053(3) 0.047(3) 0.041(3) -0.009(3) 0.010(2) -0.006(3)
C16 0.029(2) 0.044(3) 0.025(2) -0.005(2) 0.0058(19) 0.007(2)
C17 0.023(2) 0.029(2) 0.025(2) 0.0000(19) 0.0057(18) 0.0006(18)
C18 0.031(2) 0.023(2) 0.023(2) -0.0044(18) 0.0054(19) -0.0054(19)
C19 0.039(3) 0.025(3) 0.037(3) -0.005(2) 0.004(2) -0.001(2)
C20 0.068(4) 0.025(3) 0.037(3) -0.001(2) 0.001(3) -0.002(3)
C21 0.097(5) 0.027(3) 0.033(3) -0.006(2) 0.024(3) -0.022(3)
C22 0.054(3) 0.047(4) 0.046(3) -0.015(3) 0.023(3) -0.026(3)
C23 0.032(2) 0.039(3) 0.035(3) -0.010(2) 0.007(2) -0.013(2)
C24 0.023(2) 0.016(2) 0.023(2) 0.0012(17) 0.0045(17) -0.0002(16)
C25 0.035(2) 0.021(2) 0.028(2) -0.0038(18) -0.001(2) 0.0015(19)
C26 0.027(2) 0.020(2) 0.025(2) -0.0008(17) -0.0017(19) 0.0035(17)
C27 0.022(2) 0.022(2) 0.021(2) 0.0008(17) 0.0011(17) -0.0009(17)
C28 0.040(3) 0.031(3) 0.024(2) 0.0008(19) -0.001(2) 0.000(2)
C29 0.031(2) 0.021(2) 0.019(2) -0.0051(17) 0.0079(17) -0.0008(18)
C30 0.034(2) 0.031(3) 0.022(2) -0.0040(19) 0.0061(18) -0.011(2)
C31 0.033(3) 0.050(3) 0.028(3) -0.011(2) 0.007(2) -0.016(2)
C32 0.034(3) 0.059(4) 0.053(3) -0.013(3) 0.004(2) -0.006(3)
C33 0.039(3) 0.069(4) 0.045(3) 0.004(3) 0.011(2) -0.017(3)
C34 0.042(3) 0.037(3) 0.034(3) -0.012(2) 0.004(2) -0.013(2)
C35 0.051(3) 0.039(3) 0.028(3) -0.014(2) 0.012(2) -0.006(2)
C36 0.037(3) 0.038(3) 0.031(3) -0.011(2) 0.015(2) -0.008(2)
C37 0.030(2) 0.027(2) 0.025(2) -0.0011(18) 0.0077(18) -0.0026(19)
C38 0.032(2) 0.034(3) 0.025(2) -0.0048(19) 0.0114(19) -0.002(2)
C39 0.043(3) 0.035(3) 0.053(3) -0.003(2) 0.009(2) -0.011(2)
C40 0.032(3) 0.048(3) 0.045(3) -0.006(3) 0.009(2) 0.000(2)
C41 0.025(2) 0.014(2) 0.023(2) -0.0008(17) 0.0013(17) 0.0008(17)
C42 0.026(2) 0.020(2) 0.029(2) -0.0015(18) 0.0015(19) -0.0024(18)
C43 0.023(2) 0.036(3) 0.040(3) -0.004(2) -0.001(2) -0.002(2)
C44 0.027(2) 0.040(3) 0.032(3) 0.000(2) -0.012(2) 0.004(2)
C45 0.031(2) 0.032(3) 0.026(2) -0.001(2) -0.0037(19) 0.006(2)
C46 0.025(2) 0.019(2) 0.027(2) -0.0024(18) -0.0034(18) -0.0013(18)
C47 0.026(2) 0.034(3) 0.021(2) -0.0011(19) -0.0006(18) -0.0013(19)
C48 0.034(3) 0.050(3) 0.032(3) -0.008(2) 0.006(2) -0.004(2)
C49 0.043(3) 0.040(3) 0.043(3) 0.007(2) -0.006(2) -0.011(2)
C50 0.026(2) 0.035(3) 0.032(3) -0.004(2) 0.003(2) -0.005(2)
C51 0.059(4) 0.041(3) 0.051(4) 0.009(3) 0.020(3) -0.003(3)
C52 0.041(3) 0.050(3) 0.047(3) -0.006(3) 0.009(2) 0.003(3)
C53 0.035(3) 0.042(3) 0.038(3) -0.008(2) 0.007(2) -0.007(2)
C54 0.055(3) 0.049(3) 0.038(3) -0.022(3) 0.013(3) -0.001(3)
C55 0.058(3) 0.027(3) 0.042(3) 0.006(2) 0.019(3) 0.019(2)
C56 0.053(3) 0.025(3) 0.036(3) 0.002(2) 0.004(2) -0.001(2)
C57 0.032(2) 0.025(3) 0.033(3) 0.003(2) 0.009(2) 0.005(2)
C58 0.029(2) 0.029(2) 0.022(2) 0.0090(18) 0.0106(19) 0.0056(19)
C59 0.019(2) 0.016(2) 0.026(2) 0.0029(17) -0.0049(17) -0.0006(16)
C60 0.022(2) 0.027(3) 0.031(2) 0.0035(19) 0.0050(19) 0.0061(18)
C61 0.055(3) 0.033(3) 0.043(3) 0.000(2) 0.020(3) 0.004(2)
C62 0.033(3) 0.042(3) 0.045(3) 0.005(2) 0.011(2) -0.006(2)
C63 0.021(2) 0.019(2) 0.021(2) 0.0007(17) 0.0055(17) 0.0026(16)
C64 0.033(2) 0.016(2) 0.032(3) 0.0008(18) 0.000(2) 0.0001(18)
C65 0.024(2) 0.019(2) 0.020(2) -0.0013(17) 0.0048(17) -0.0035(17)
C66 0.020(2) 0.023(2) 0.022(2) 0.0007(17) 0.0039(17) 0.0023(17)
C67 0.030(2) 0.016(2) 0.018(2) 0.0010(16) 0.0021(17) 0.0012(17)
C68 0.032(2) 0.023(2) 0.022(2) 0.0047(18) 0.0041(18) 0.0031(19)
C69 0.031(2) 0.041(3) 0.024(2) 0.009(2) 0.0068(19) 0.011(2)
C70 0.035(3) 0.054(3) 0.048(3) 0.004(3) 0.006(2) 0.003(2)
C71 0.035(3) 0.055(3) 0.047(3) -0.002(3) 0.005(2) 0.022(2)
C72 0.034(2) 0.032(3) 0.029(3) 0.009(2) 0.003(2) 0.007(2)
C73 0.044(3) 0.033(3) 0.025(2) 0.012(2) 0.006(2) 0.001(2)
C74 0.035(2) 0.033(3) 0.030(3) 0.008(2) 0.010(2) 0.002(2)
C75 0.031(2) 0.020(2) 0.024(2) 0.0020(17) 0.0071(18) -0.0001(18)
C76 0.028(2) 0.030(3) 0.029(2) 0.0030(19) 0.0067(19) 0.0056(19)
C77 0.041(3) 0.036(3) 0.046(3) 0.002(2) 0.007(2) 0.011(2)
C78 0.032(2) 0.047(3) 0.042(3) 0.004(3) 0.012(2) 0.001(2)
C79 0.017(2) 0.026(2) 0.024(2) 0.0025(18) 0.0062(17) -0.0025(17)
C80 0.034(2) 0.031(3) 0.030(3) 0.000(2) 0.011(2) -0.010(2)
C81 0.042(3) 0.026(3) 0.057(4) 0.004(2) 0.011(3) -0.011(2)
C82 0.031(3) 0.041(3) 0.046(3) 0.017(2) 0.003(2) -0.012(2)
C83 0.030(2) 0.047(3) 0.028(2) 0.010(2) 0.007(2) -0.004(2)
C84 0.024(2) 0.031(3) 0.027(2) 0.0009(19) 0.0039(18) -0.0011(18)
C85 0.036(3) 0.036(3) 0.049(3) 0.007(2) 0.015(2) 0.015(2)
C86 0.029(2) 0.037(3) 0.033(3) 0.006(2) 0.006(2) 0.006(2)
C87 0.027(2) 0.034(3) 0.031(3) 0.003(2) -0.0005(19) -0.001(2)
C88 0.024(2) 0.044(3) 0.050(3) -0.007(2) 0.012(2) -0.006(2)
C89 0.047(3) 0.044(3) 0.039(3) -0.001(2) 0.020(2) -0.020(2)
C90 0.053(3) 0.052(4) 0.037(3) 0.014(3) 0.006(3) -0.004(3)
C91 0.029(2) 0.044(3) 0.039(3) 0.005(2) 0.003(2) 0.004(2)
C92 0.029(2) 0.024(2) 0.028(2) -0.0025(19) 0.0099(19) -0.0131(19)
C93 0.035(3) 0.031(3) 0.057(3) -0.010(2) 0.008(2) 0.001(2)
C94 0.058(4) 0.044(3) 0.077(5) -0.032(3) 0.030(3) -0.013(3)
C95 0.105(6) 0.061(5) 0.061(5) -0.034(4) 0.045(4) -0.037(4)
C96 0.149(8) 0.086(6) 0.020(3) -0.007(3) -0.011(4) -0.043(5)
C97 0.098(5) 0.041(3) 0.040(3) 0.013(3) -0.014(3) -0.012(3)
C98 0.040(3) 0.030(3) 0.024(2) 0.003(2) -0.008(2) -0.006(2)
C99 0.023(2) 0.020(2) 0.022(2) 0.0014(17) 0.0005(17) -0.0017(17)
C100 0.027(2) 0.031(3) 0.026(2) 0.0029(19) -0.0014(19) 0.0002(19)
C101 0.024(2) 0.039(3) 0.032(3) 0.003(2) -0.007(2) 0.002(2)
C102 0.022(2) 0.029(3) 0.039(3) 0.003(2) -0.004(2) 0.0032(18)
C103 0.023(2) 0.033(3) 0.020(2) 0.0015(18) 0.0014(18) 0.0023(18)
C104 0.029(2) 0.049(3) 0.026(3) 0.008(2) 0.005(2) -0.001(2)
C105 0.037(3) 0.038(3) 0.034(3) -0.006(2) 0.002(2) 0.011(2)
O6 0.0245(15) 0.0301(17) 0.0320(17) 0.0001(13) 0.0015(12) -0.0027(13)
N3 0.033(2) 0.025(2) 0.043(2) 0.0006(17) 0.0034(17) -0.0038(16)

loop_
_atom_type_symbol
_atom_type_description
_atom_type_scat_dispersion_real
_atom_type_scat_dispersion_imag
_atom_type_scat_source
C C 0.0033 0.0016 'International Tables Vol C Tables 4.2.6.8 and 6.1.1.4'
H H 0.0000 0.0000 'International Tables Vol C Tables 4.2.6.8 and 6.1.1.4'
Al Al 0.0645 0.0514 'International Tables Vol C Tables 4.2.6.8 and 6.1.1.4'
N N 0.0061 0.0033 'International Tables Vol C Tables 4.2.6.8 and 6.1.1.4'
O O 0.0106 0.0060 'International Tables Vol C Tables 4.2.6.8 and 6.1.1.4'
P P 0.1023 0.0942 'International Tables Vol C Tables 4.2.6.8 and 6.1.1.4'

loop_
_geom_angle_atom_site_label_1
_geom_angle_atom_site_label_2
_geom_angle_atom_site_label_3
_geom_angle
_geom_angle_site_symmetry_1
_geom_angle_site_symmetry_3
_geom_angle_publ_flag
O2 P1 C4 110.9(2) . . ?
O2 P1 N5 113.4(2) . . ?
O2 P1 C13 112.8(2) . . ?
C4 P1 C13 104.4(2) . . ?
N5 P1 C4 108.4(2) . . ?
N5 P1 C13 106.42(19) . . ?
O1 P2 C6 103.77(18) . . ?
O1 P2 C18 101.58(18) . . ?
C18 P2 C6 100.0(2) . . ?
O4 P3 C58 102.12(19) . . ?
O4 P3 C79 103.57(17) . . ?
C58 P3 C79 99.2(2) . . ?
O4 Al4 N8 97.44(15) . . ?
O4 Al4 N6 110.20(15) . . ?
O4 Al4 O6 94.76(14) . . ?
O4 Al4 N3 119.59(16) . . ?
N8 Al4 O6 163.72(14) . . ?
N6 Al4 N8 94.06(15) . . ?
N6 Al4 O6 91.78(13) . . ?
N6 Al4 N3 128.43(17) . . ?
N3 Al4 N8 92.18(15) . . ?
N3 Al4 O6 72.37(14) . . ?
C92 P5 C3 105.3(2) . . ?
O6 P5 C3 112.29(18) . . ?
O6 P5 C92 113.86(19) . . ?
O6 P5 N3 98.46(18) . . ?
N3 P5 C3 114.1(2) . . ?
N3 P5 C92 113.0(2) . . ?
O1 Al1 N4 107.75(15) . . ?
O1 Al1 N1 110.76(15) . . ?
O1 Al1 N5 115.23(16) . . ?
N1 Al1 N4 98.61(15) . . ?
N5 Al1 N4 105.46(16) . . ?
N5 Al1 N1 117.07(17) . . ?
P2 O1 Al1 150.5(2) . . ?
C24 N4 Al1 116.2(3) . . ?
C24 N4 C41 120.1(3) . . ?
C41 N4 Al1 123.3(3) . . ?
P3 O4 Al4 145.21(18) . . ?
C59 N8 Al4 121.1(3) . . ?
C63 N8 Al4 119.0(3) . . ?
C63 N8 C59 119.4(3) . . ?
C66 N6 Al4 118.2(3) . . ?
C66 N6 C67 116.3(3) . . ?
C67 N6 Al4 124.7(3) . . ?
C27 N1 Al1 115.1(3) . . ?
C27 N1 C29 117.7(3) . . ?
C29 N1 Al1 126.7(3) . . ?
C59 C5 C60 122.0(4) . . ?
C102 C5 C59 117.8(4) . . ?
C102 C5 C60 120.2(4) . . ?
C87 C3 P5 118.2(3) . . ?
C91 C3 P5 122.1(3) . . ?
C91 C3 C87 119.7(4) . . ?
C2 C1 H1 119.6 . . ?
C14 C1 H1 119.6 . . ?
C14 C1 C2 120.9(6) . . ?
C1 C2 H2 119.8 . . ?
C1 C2 C106 120.4(6) . . ?
C106 C2 H2 119.8 . . ?
C2 C106 H106 120.3 . . ?
C4 C106 C2 119.4(5) . . ?
C4 C106 H106 120.3 . . ?
C106 C4 P1 118.2(4) . . ?
C106 C4 C15 118.4(5) . . ?
C15 C4 P1 123.4(4) . . ?
P1 N5 Al1 127.5(2) . . ?
P1 N5 H5 116.2 . . ?
Al1 N5 H5 116.2 . . ?
C7 C6 P2 116.8(3) . . ?
C7 C6 C17 118.1(4) . . ?
C17 C6 P2 125.0(3) . . ?
C6 C7 H7 119.3 . . ?
C6 C7 C8 121.5(5) . . ?
C8 C7 H7 119.3 . . ?
C7 C8 H8 120.2 . . ?
C9 C8 C7 119.5(5) . . ?
C9 C8 H8 120.2 . . ?
C8 C9 H9 120.1 . . ?
C16 C9 C8 119.9(4) . . ?
C16 C9 H9 120.1 . . ?
C11 C10 H10 119.7 . . ?
C11 C10 C54 120.6(5) . . ?
C54 C10 H10 119.7 . . ?
C10 C11 H11 120.3 . . ?
C10 C11 C12 119.4(5) . . ?
C12 C11 H11 120.3 . . ?
C11 C12 H12 119.3 . . ?
C11 C12 C13 121.5(5) . . ?
C13 C12 H12 119.3 . . ?
C12 C13 P1 122.2(4) . . ?
C53 C13 P1 119.9(3) . . ?
C53 C13 C12 117.9(4) . . ?
C1 C14 H14 120.3 . . ?
C1 C14 C15 119.3(6) . . ?
C15 C14 H14 120.3 . . ?
C4 C15 H15 119.2 . . ?
C14 C15 C4 121.6(5) . . ?
C14 C15 H15 119.2 . . ?
C9 C16 H16 119.7 . . ?
C9 C16 C17 120.5(4) . . ?
C17 C16 H16 119.7 . . ?
C6 C17 H17 119.7 . . ?
C16 C17 C6 120.5(4) . . ?
C16 C17 H17 119.7 . . ?
C19 C18 P2 122.6(4) . . ?
C19 C18 C23 118.7(4) . . ?
C23 C18 P2 118.7(4) . . ?
C18 C19 H19 119.8 . . ?
C20 C19 C18 120.3(5) . . ?
C20 C19 H19 119.8 . . ?
C19 C20 H20 119.8 . . ?
C19 C20 C21 120.4(5) . . ?
C21 C20 H20 119.8 . . ?
C20 C21 H21 119.9 . . ?
C20 C21 C22 120.2(5) . . ?
C22 C21 H21 119.9 . . ?
C21 C22 H22 120.2 . . ?
C23 C22 C21 119.5(5) . . ?
C23 C22 H22 120.2 . . ?
C18 C23 H23 119.6 . . ?
C22 C23 C18 120.8(5) . . ?
C22 C23 H23 119.6 . . ?
N4 C24 C25 121.2(3) . . ?
N4 C24 C26 121.6(4) . . ?
C26 C24 C25 117.2(4) . . ?
C24 C25 H25A 109.5 . . ?
C24 C25 H25B 109.5 . . ?
C24 C25 H25C 109.5 . . ?
H25A C25 H25B 109.5 . . ?
H25A C25 H25C 109.5 . . ?
H25B C25 H25C 109.5 . . ?
C24 C26 H26 116.0 . . ?
C27 C26 C24 128.1(4) . . ?
C27 C26 H26 116.0 . . ?
N1 C27 C26 123.3(4) . . ?
N1 C27 C28 119.5(4) . . ?
C26 C27 C28 117.2(4) . . ?
C27 C28 H28A 109.5 . . ?
C27 C28 H28B 109.5 . . ?
C27 C28 H28C 109.5 . . ?
H28A C28 H28B 109.5 . . ?
H28A C28 H28C 109.5 . . ?
H28B C28 H28C 109.5 . . ?
C30 C29 N1 120.3(4) . . ?
C30 C29 C37 121.4(4) . . ?
C37 C29 N1 118.3(4) . . ?
C29 C30 C31 122.8(4) . . ?
C29 C30 C34 118.4(4) . . ?
C34 C30 C31 118.8(4) . . ?
C30 C31 H31 107.8 . . ?
C30 C31 C32 113.5(4) . . ?
C30 C31 C33 109.8(4) . . ?
C32 C31 H31 107.8 . . ?
C33 C31 H31 107.8 . . ?
C33 C31 C32 109.9(4) . . ?
C31 C32 H32A 109.5 . . ?
C31 C32 H32B 109.5 . . ?
C31 C32 H32C 109.5 . . ?
H32A C32 H32B 109.5 . . ?
H32A C32 H32C 109.5 . . ?
H32B C32 H32C 109.5 . . ?
C31 C33 H33A 109.5 . . ?
C31 C33 H33B 109.5 . . ?
C31 C33 H33C 109.5 . . ?
H33A C33 H33B 109.5 . . ?
H33A C33 H33C 109.5 . . ?
H33B C33 H33C 109.5 . . ?
C30 C34 H34 119.5 . . ?
C35 C34 C30 121.1(4) . . ?
C35 C34 H34 119.5 . . ?
C34 C35 H35 120.1 . . ?
C34 C35 C36 119.7(4) . . ?
C36 C35 H35 120.1 . . ?
C35 C36 H36 119.1 . . ?
C35 C36 C37 121.7(4) . . ?
C37 C36 H36 119.1 . . ?
C29 C37 C38 122.4(4) . . ?
C36 C37 C29 117.5(4) . . ?
C36 C37 C38 120.1(4) . . ?
C37 C38 H38 107.3 . . ?
C37 C38 C39 112.6(4) . . ?
C37 C38 C40 112.8(4) . . ?
C39 C38 H38 107.3 . . ?
C39 C38 C40 109.2(4) . . ?
C40 C38 H38 107.3 . . ?
C38 C39 H39A 109.5 . . ?
C38 C39 H39B 109.5 . . ?
C38 C39 H39C 109.5 . . ?
H39A C39 H39B 109.5 . . ?
H39A C39 H39C 109.5 . . ?
H39B C39 H39C 109.5 . . ?
C38 C40 H40A 109.5 . . ?
C38 C40 H40B 109.5 . . ?
C38 C40 H40C 109.5 . . ?
H40A C40 H40B 109.5 . . ?
H40A C40 H40C 109.5 . . ?
H40B C40 H40C 109.5 . . ?
C42 C41 N4 118.4(4) . . ?
C46 C41 N4 120.3(4) . . ?
C46 C41 C42 121.3(4) . . ?
C41 C42 C50 122.8(4) . . ?
C43 C42 C41 118.2(4) . . ?
C43 C42 C50 119.0(4) . . ?
C42 C43 H43 119.6 . . ?
C44 C43 C42 120.9(4) . . ?
C44 C43 H43 119.6 . . ?
C43 C44 H44 119.9 . . ?
C45 C44 C43 120.2(4) . . ?
C45 C44 H44 119.9 . . ?
C44 C45 H45 119.4 . . ?
C44 C45 C46 121.3(4) . . ?
C46 C45 H45 119.4 . . ?
C41 C46 C47 123.1(4) . . ?
C45 C46 C41 118.1(4) . . ?
C45 C46 C47 118.8(4) . . ?
C46 C47 H47 108.0 . . ?
C46 C47 C48 111.2(4) . . ?
C46 C47 C49 111.4(4) . . ?
C48 C47 H47 108.0 . . ?
C48 C47 C49 110.2(4) . . ?
C49 C47 H47 108.0 . . ?
C47 C48 H48A 109.5 . . ?
C47 C48 H48B 109.5 . . ?
C47 C48 H48C 109.5 . . ?
H48A C48 H48B 109.5 . . ?
H48A C48 H48C 109.5 . . ?
H48B C48 H48C 109.5 . . ?
C47 C49 H49A 109.5 . . ?
C47 C49 H49B 109.5 . . ?
C47 C49 H49C 109.5 . . ?
H49A C49 H49B 109.5 . . ?
H49A C49 H49C 109.5 . . ?
H49B C49 H49C 109.5 . . ?
C42 C50 H50 107.9 . . ?
C42 C50 C51 110.6(4) . . ?
C42 C50 C52 112.7(4) . . ?
C51 C50 H50 107.9 . . ?
C52 C50 H50 107.9 . . ?
C52 C50 C51 109.7(4) . . ?
C50 C51 H51A 109.5 . . ?
C50 C51 H51B 109.5 . . ?
C50 C51 H51C 109.5 . . ?
H51A C51 H51B 109.5 . . ?
H51A C51 H51C 109.5 . . ?
H51B C51 H51C 109.5 . . ?
C50 C52 H52A 109.5 . . ?
C50 C52 H52B 109.5 . . ?
C50 C52 H52C 109.5 . . ?
H52A C52 H52B 109.5 . . ?
H52A C52 H52C 109.5 . . ?
H52B C52 H52C 109.5 . . ?
C13 C53 H53 119.5 . . ?
C13 C53 C54 121.0(5) . . ?
C54 C53 H53 119.5 . . ?
C10 C54 C53 119.5(5) . . ?
C10 C54 H54 120.2 . . ?
C53 C54 H54 120.2 . . ?
C56 C55 H55 120.2 . . ?
C56 C55 C85 119.7(5) . . ?
C85 C55 H55 120.2 . . ?
C55 C56 H56 119.5 . . ?
C55 C56 C57 121.0(5) . . ?
C57 C56 H56 119.5 . . ?
C56 C57 H57 120.0 . . ?
C56 C57 C58 119.9(4) . . ?
C58 C57 H57 120.0 . . ?
C57 C58 P3 122.2(3) . . ?
C86 C58 P3 119.1(4) . . ?
C86 C58 C57 118.6(4) . . ?
C5 C59 N8 118.4(4) . . ?
C99 C59 N8 120.4(4) . . ?
C99 C59 C5 121.2(4) . . ?
C5 C60 H60 107.8 . . ?
C5 C60 C61 110.6(4) . . ?
C5 C60 C62 112.3(4) . . ?
C61 C60 H60 107.8 . . ?
C61 C60 C62 110.5(4) . . ?
C62 C60 H60 107.8 . . ?
C60 C61 H61A 109.5 . . ?
C60 C61 H61B 109.5 . . ?
C60 C61 H61C 109.5 . . ?
H61A C61 H61B 109.5 . . ?
H61A C61 H61C 109.5 . . ?
H61B C61 H61C 109.5 . . ?
C60 C62 H62A 109.5 . . ?
C60 C62 H62B 109.5 . . ?
C60 C62 H62C 109.5 . . ?
H62A C62 H62B 109.5 . . ?
H62A C62 H62C 109.5 . . ?
H62B C62 H62C 109.5 . . ?
N8 C63 C64 121.3(3) . . ?
N8 C63 C65 122.1(4) . . ?
C65 C63 C64 116.5(4) . . ?
C63 C64 H64A 109.5 . . ?
C63 C64 H64B 109.5 . . ?
C63 C64 H64C 109.5 . . ?
H64A C64 H64B 109.5 . . ?
H64A C64 H64C 109.5 . . ?
H64B C64 H64C 109.5 . . ?
C63 C65 H65 116.4 . . ?
C63 C65 C66 127.1(4) . . ?
C66 C65 H65 116.4 . . ?
N6 C66 C65 123.3(4) . . ?
N6 C66 C98 120.6(4) . . ?
C65 C66 C98 116.0(4) . . ?
C68 C67 N6 119.8(4) . . ?
C75 C67 N6 118.5(3) . . ?
C75 C67 C68 121.7(4) . . ?
C67 C68 C69 123.4(4) . . ?
C72 C68 C67 117.2(4) . . ?
C72 C68 C69 119.4(4) . . ?
C68 C69 H69 107.8 . . ?
C68 C69 C70 113.5(4) . . ?
C68 C69 C71 110.6(4) . . ?
C70 C69 H69 107.8 . . ?
C71 C69 H69 107.8 . . ?
C71 C69 C70 109.1(4) . . ?
C69 C70 H70A 109.5 . . ?
C69 C70 H70B 109.5 . . ?
C69 C70 H70C 109.5 . . ?
H70A C70 H70B 109.5 . . ?
H70A C70 H70C 109.5 . . ?
H70B C70 H70C 109.5 . . ?
C69 C71 H71A 109.5 . . ?
C69 C71 H71B 109.5 . . ?
C69 C71 H71C 109.5 . . ?
H71A C71 H71B 109.5 . . ?
H71A C71 H71C 109.5 . . ?
H71B C71 H71C 109.5 . . ?
C68 C72 H72 118.9 . . ?
C73 C72 C68 122.3(4) . . ?
C73 C72 H72 118.9 . . ?
C72 C73 H73 120.2 . . ?
C74 C73 C72 119.6(4) . . ?
C74 C73 H73 120.2 . . ?
C73 C74 H74 119.3 . . ?
C73 C74 C75 121.4(4) . . ?
C75 C74 H74 119.3 . . ?
C67 C75 C76 122.4(4) . . ?
C74 C75 C67 117.6(4) . . ?
C74 C75 C76 120.0(4) . . ?
C75 C76 H76 107.2 . . ?
C75 C76 C77 112.0(4) . . ?
C75 C76 C78 113.0(4) . . ?
C77 C76 H76 107.2 . . ?
C77 C76 C78 110.1(4) . . ?
C78 C76 H76 107.2 . . ?
C76 C77 H77A 109.5 . . ?
C76 C77 H77B 109.5 . . ?
C76 C77 H77C 109.5 . . ?
H77A C77 H77B 109.5 . . ?
H77A C77 H77C 109.5 . . ?
H77B C77 H77C 109.5 . . ?
C76 C78 H78A 109.5 . . ?
C76 C78 H78B 109.5 . . ?
C76 C78 H78C 109.5 . . ?
H78A C78 H78B 109.5 . . ?
H78A C78 H78C 109.5 . . ?
H78B C78 H78C 109.5 . . ?
C80 C79 P3 116.3(3) . . ?
C84 C79 P3 126.3(3) . . ?
C84 C79 C80 117.3(4) . . ?
C79 C80 H80 119.4 . . ?
C81 C80 C79 121.3(5) . . ?
C81 C80 H80 119.4 . . ?
C80 C81 H81 119.9 . . ?
C82 C81 C80 120.1(5) . . ?
C82 C81 H81 119.9 . . ?
C81 C82 H82 120.3 . . ?
C81 C82 C83 119.4(5) . . ?
C83 C82 H82 120.3 . . ?
C82 C83 H83 120.0 . . ?
C84 C83 C82 119.9(5) . . ?
C84 C83 H83 120.0 . . ?
C79 C84 H84 119.0 . . ?
C83 C84 C79 122.0(4) . . ?
C83 C84 H84 119.0 . . ?
C55 C85 H85 120.2 . . ?
C55 C85 C86 119.7(5) . . ?
C86 C85 H85 120.2 . . ?
C58 C86 C85 121.1(5) . . ?
C58 C86 H86 119.4 . . ?
C85 C86 H86 119.4 . . ?
C3 C87 H87 119.6 . . ?
C3 C87 C88 120.8(4) . . ?
C88 C87 H87 119.6 . . ?
C87 C88 H88 120.2 . . ?
C87 C88 C89 119.6(4) . . ?
C89 C88 H88 120.2 . . ?
C88 C89 H89 120.3 . . ?
C90 C89 C88 119.3(5) . . ?
C90 C89 H89 120.3 . . ?
C89 C90 H90 119.3 . . ?
C89 C90 C91 121.5(5) . . ?
C91 C90 H90 119.3 . . ?
C3 C91 C90 119.1(5) . . ?
C3 C91 H91 120.5 . . ?
C90 C91 H91 120.5 . . ?
C93 C92 P5 121.3(4) . . ?
C93 C92 C97 119.0(5) . . ?
C97 C92 P5 119.6(4) . . ?
C92 C93 H93 119.2 . . ?
C94 C93 C92 121.5(5) . . ?
C94 C93 H93 119.3 . . ?
C93 C94 H94 120.1 . . ?
C95 C94 C93 119.7(6) . . ?
C95 C94 H94 120.1 . . ?
C94 C95 H95 119.8 . . ?
C94 C95 C96 120.4(6) . . ?
C96 C95 H95 119.8 . . ?
C95 C96 H96 119.8 . . ?
C95 C96 C97 120.3(6) . . ?
C97 C96 H96 119.8 . . ?
C92 C97 H97 120.5 . . ?
C96 C97 C92 119.0(6) . . ?
C96 C97 H97 120.5 . . ?
C66 C98 H98A 109.5 . . ?
C66 C98 H98B 109.5 . . ?
C66 C98 H98C 109.5 . . ?
H98A C98 H98B 109.5 . . ?
H98A C98 H98C 109.5 . . ?
H98B C98 H98C 109.5 . . ?
C59 C99 C103 123.2(4) . . ?
C100 C99 C59 118.0(4) . . ?
C100 C99 C103 118.8(4) . . ?
C99 C100 H100 119.1 . . ?
C101 C100 C99 121.7(4) . . ?
C101 C100 H100 119.1 . . ?
C100 C101 H101 120.1 . . ?
C100 C101 C102 119.8(4) . . ?
C102 C101 H101 120.1 . . ?
C5 C102 H102 119.2 . . ?
C101 C102 C5 121.5(4) . . ?
C101 C102 H102 119.2 . . ?
C99 C103 H103 108.2 . . ?
C99 C103 C104 111.7(4) . . ?
C99 C103 C105 110.4(4) . . ?
C104 C103 H103 108.2 . . ?
C105 C103 H103 108.2 . . ?
C105 C103 C104 110.1(4) . . ?
C103 C104 H10A 109.5 . . ?
C103 C104 H10B 109.5 . . ?
C103 C104 H10C 109.5 . . ?
H10A C104 H10B 109.5 . . ?
H10A C104 H10C 109.5 . . ?
H10B C104 H10C 109.5 . . ?
C103 C105 H10D 109.5 . . ?
C103 C105 H10E 109.5 . . ?
C103 C105 H10F 109.5 . . ?
H10D C105 H10E 109.5 . . ?
H10D C105 H10F 109.5 . . ?
H10E C105 H10F 109.5 . . ?
P5 O6 Al4 92.89(15) . . ?
Al4 N3 H3 131.9 . . ?
P5 N3 Al4 96.3(2) . . ?
P5 N3 H3 131.9 . . ?

loop_
_geom_bond_atom_site_label_1
_geom_bond_atom_site_label_2
_geom_bond_distance
_geom_bond_site_symmetry_2
_geom_bond_publ_flag
P1 O2 1.439(4) . ?
P1 C4 1.809(5) . ?
P1 N5 1.618(4) . ?
P1 C13 1.811(4) . ?
P2 O1 1.600(3) . ?
P2 C6 1.843(5) . ?
P2 C18 1.828(5) . ?
P3 O4 1.591(3) . ?
P3 C58 1.833(5) . ?
P3 C79 1.847(4) . ?
Al4 O4 1.747(3) . ?
Al4 N8 1.957(3) . ?
Al4 N6 1.909(4) . ?
Al4 O6 2.059(3) . ?
Al4 N3 1.913(4) . ?
P5 C3 1.802(4) . ?
P5 C92 1.796(5) . ?
P5 O6 1.513(3) . ?
P5 N3 1.587(4) . ?
Al1 O1 1.718(3) . ?
Al1 N4 1.884(3) . ?
Al1 N1 1.883(4) . ?
Al1 N5 1.782(4) . ?
N4 C24 1.342(5) . ?
N4 C41 1.450(5) . ?
N8 C59 1.460(5) . ?
N8 C63 1.318(5) . ?
N6 C66 1.340(5) . ?
N6 C67 1.467(5) . ?
N1 C27 1.352(5) . ?
N1 C29 1.464(5) . ?
C5 C59 1.413(6) . ?
C5 C60 1.513(6) . ?
C5 C102 1.392(6) . ?
C3 C87 1.378(6) . ?
C3 C91 1.373(6) . ?
C1 H1 0.9500 . ?
C1 C2 1.373(8) . ?
C1 C14 1.370(9) . ?
C2 H2 0.9500 . ?
C2 C106 1.404(7) . ?
C106 H106 0.9500 . ?
C106 C4 1.394(7) . ?
C4 C15 1.400(7) . ?
N5 H5 0.8800 . ?
C6 C7 1.382(6) . ?
C6 C17 1.405(6) . ?
C7 H7 0.9500 . ?
C7 C8 1.398(7) . ?
C8 H8 0.9500 . ?
C8 C9 1.382(7) . ?
C9 H9 0.9500 . ?
C9 C16 1.381(7) . ?
C10 H10 0.9500 . ?
C10 C11 1.364(7) . ?
C10 C54 1.367(7) . ?
C11 H11 0.9500 . ?
C11 C12 1.374(7) . ?
C12 H12 0.9500 . ?
C12 C13 1.380(6) . ?
C13 C53 1.376(6) . ?
C14 H14 0.9500 . ?
C14 C15 1.377(8) . ?
C15 H15 0.9500 . ?
C16 H16 0.9500 . ?
C16 C17 1.386(6) . ?
C17 H17 0.9500 . ?
C18 C19 1.392(6) . ?
C18 C23 1.402(6) . ?
C19 H19 0.9500 . ?
C19 C20 1.379(7) . ?
C20 H20 0.9500 . ?
C20 C21 1.384(8) . ?
C21 H21 0.9500 . ?
C21 C22 1.385(8) . ?
C22 H22 0.9500 . ?
C22 C23 1.379(7) . ?
C23 H23 0.9500 . ?
C24 C25 1.503(6) . ?
C24 C26 1.405(6) . ?
C25 H25A 0.9800 . ?
C25 H25B 0.9800 . ?
C25 H25C 0.9800 . ?
C26 H26 0.9500 . ?
C26 C27 1.393(6) . ?
C27 C28 1.512(6) . ?
C28 H28A 0.9800 . ?
C28 H28B 0.9800 . ?
C28 H28C 0.9800 . ?
C29 C30 1.398(6) . ?
C29 C37 1.410(6) . ?
C30 C31 1.519(6) . ?
C30 C34 1.398(6) . ?
C31 H31 1.0000 . ?
C31 C32 1.534(7) . ?
C31 C33 1.525(7) . ?
C32 H32A 0.9800 . ?
C32 H32B 0.9800 . ?
C32 H32C 0.9800 . ?
C33 H33A 0.9800 . ?
C33 H33B 0.9800 . ?
C33 H33C 0.9800 . ?
C34 H34 0.9500 . ?
C34 C35 1.374(7) . ?
C35 H35 0.9500 . ?
C35 C36 1.385(7) . ?
C36 H36 0.9500 . ?
C36 C37 1.394(6) . ?
C37 C38 1.513(6) . ?
C38 H38 1.0000 . ?
C38 C39 1.525(7) . ?
C38 C40 1.532(6) . ?
C39 H39A 0.9800 . ?
C39 H39B 0.9800 . ?
C39 H39C 0.9800 . ?
C40 H40A 0.9800 . ?
C40 H40B 0.9800 . ?
C40 H40C 0.9800 . ?
C41 C42 1.408(6) . ?
C41 C46 1.404(6) . ?
C42 C43 1.398(6) . ?
C42 C50 1.522(7) . ?
C43 H43 0.9500 . ?
C43 C44 1.380(7) . ?
C44 H44 0.9500 . ?
C44 C45 1.379(6) . ?
C45 H45 0.9500 . ?
C45 C46 1.394(6) . ?
C46 C47 1.510(6) . ?
C47 H47 1.0000 . ?
C47 C48 1.531(7) . ?
C47 C49 1.545(7) . ?
C48 H48A 0.9800 . ?
C48 H48B 0.9800 . ?
C48 H48C 0.9800 . ?
C49 H49A 0.9800 . ?
C49 H49B 0.9800 . ?
C49 H49C 0.9800 . ?
C50 H50 1.0000 . ?
C50 C51 1.537(7) . ?
C50 C52 1.525(7) . ?
C51 H51A 0.9800 . ?
C51 H51B 0.9800 . ?
C51 H51C 0.9800 . ?
C52 H52A 0.9800 . ?
C52 H52B 0.9800 . ?
C52 H52C 0.9800 . ?
C53 H53 0.9500 . ?
C53 C54 1.382(7) . ?
C54 H54 0.9500 . ?
C55 H55 0.9500 . ?
C55 C56 1.375(7) . ?
C55 C85 1.381(8) . ?
C56 H56 0.9500 . ?
C56 C57 1.386(7) . ?
C57 H57 0.9500 . ?
C57 C58 1.393(6) . ?
C58 C86 1.386(6) . ?
C59 C99 1.403(6) . ?
C60 H60 1.0000 . ?
C60 C61 1.520(7) . ?
C60 C62 1.533(6) . ?
C61 H61A 0.9800 . ?
C61 H61B 0.9800 . ?
C61 H61C 0.9800 . ?
C62 H62A 0.9800 . ?
C62 H62B 0.9800 . ?
C62 H62C 0.9800 . ?
C63 C64 1.513(6) . ?
C63 C65 1.395(6) . ?
C64 H64A 0.9800 . ?
C64 H64B 0.9800 . ?
C64 H64C 0.9800 . ?
C65 H65 0.9500 . ?
C65 C66 1.411(6) . ?
C66 C98 1.504(6) . ?
C67 C68 1.413(6) . ?
C67 C75 1.406(6) . ?
C68 C69 1.505(6) . ?
C68 C72 1.394(6) . ?
C69 H69 1.0000 . ?
C69 C70 1.535(7) . ?
C69 C71 1.521(7) . ?
C70 H70A 0.9800 . ?
C70 H70B 0.9800 . ?
C70 H70C 0.9800 . ?
C71 H71A 0.9800 . ?
C71 H71B 0.9800 . ?
C71 H71C 0.9800 . ?
C72 H72 0.9500 . ?
C72 C73 1.378(7) . ?
C73 H73 0.9500 . ?
C73 C74 1.376(6) . ?
C74 H74 0.9500 . ?
C74 C75 1.406(6) . ?
C75 C76 1.519(6) . ?
C76 H76 1.0000 . ?
C76 C77 1.536(7) . ?
C76 C78 1.537(6) . ?
C77 H77A 0.9800 . ?
C77 H77B 0.9800 . ?
C77 H77C 0.9800 . ?
C78 H78A 0.9800 . ?
C78 H78B 0.9800 . ?
C78 H78C 0.9800 . ?
C79 C80 1.400(6) . ?
C79 C84 1.387(6) . ?
C80 H80 0.9500 . ?
C80 C81 1.384(7) . ?
C81 H81 0.9500 . ?
C81 C82 1.377(8) . ?
C82 H82 0.9500 . ?
C82 C83 1.395(7) . ?
C83 H83 0.9500 . ?
C83 C84 1.371(6) . ?
C84 H84 0.9500 . ?
C85 H85 0.9500 . ?
C85 C86 1.389(7) . ?
C86 H86 0.9500 . ?
C87 H87 0.9500 . ?
C87 C88 1.385(7) . ?
C88 H88 0.9500 . ?
C88 C89 1.386(7) . ?
C89 H89 0.9500 . ?
C89 C90 1.358(8) . ?
C90 H90 0.9500 . ?
C90 C91 1.401(7) . ?
C91 H91 0.9500 . ?
C92 C93 1.378(7) . ?
C92 C97 1.388(7) . ?
C93 H93 0.9500 . ?
C93 C94 1.371(7) . ?
C94 H94 0.9500 . ?
C94 C95 1.350(9) . ?
C95 H95 0.9500 . ?
C95 C96 1.386(11) . ?
C96 H96 0.9500 . ?
C96 C97 1.388(9) . ?
C97 H97 0.9500 . ?
C98 H98A 0.9800 . ?
C98 H98B 0.9800 . ?
C98 H98C 0.9800 . ?
C99 C100 1.395(6) . ?
C99 C103 1.519(6) . ?
C100 H100 0.9500 . ?
C100 C101 1.369(6) . ?
C101 H101 0.9500 . ?
C101 C102 1.382(7) . ?
C102 H102 0.9500 . ?
C103 H103 1.0000 . ?
C103 C104 1.527(6) . ?
C103 C105 1.527(6) . ?
C104 H10A 0.9800 . ?
C104 H10B 0.9800 . ?
C104 H10C 0.9800 . ?
C105 H10D 0.9800 . ?
C105 H10E 0.9800 . ?
C105 H10F 0.9800 . ?
N3 H3 0.8800 . ?

loop_
_geom_torsion_atom_site_label_1
_geom_torsion_atom_site_label_2
_geom_torsion_atom_site_label_3
_geom_torsion_atom_site_label_4
_geom_torsion
_geom_torsion_site_symmetry_1
_geom_torsion_site_symmetry_2
_geom_torsion_site_symmetry_3
_geom_torsion_site_symmetry_4
_geom_torsion_publ_flag
P1 C4 C15 C14 175.9(4) . . . . ?
P1 C13 C53 C54 179.7(4) . . . . ?
P2 C6 C7 C8 -177.5(4) . . . . ?
P2 C6 C17 C16 175.7(3) . . . . ?
P2 C18 C19 C20 179.6(4) . . . . ?
P2 C18 C23 C22 -178.8(4) . . . . ?
P3 C58 C86 C85 177.7(4) . . . . ?
P3 C79 C80 C81 178.3(4) . . . . ?
P3 C79 C84 C83 -175.8(3) . . . . ?
Al4 N8 C59 C5 96.3(4) . . . . ?
Al4 N8 C59 C99 -80.4(4) . . . . ?
Al4 N8 C63 C64 160.2(3) . . . . ?
Al4 N8 C63 C65 -19.8(5) . . . . ?
Al4 N6 C66 C65 18.8(5) . . . . ?
Al4 N6 C66 C98 -164.2(3) . . . . ?
Al4 N6 C67 C68 85.8(4) . . . . ?
Al4 N6 C67 C75 -94.4(4) . . . . ?
P5 C3 C87 C88 177.8(4) . . . . ?
P5 C3 C91 C90 -177.1(4) . . . . ?
P5 C92 C93 C94 177.1(4) . . . . ?
P5 C92 C97 C96 -177.7(5) . . . . ?
Al1 N4 C24 C25 -161.1(3) . . . . ?
Al1 N4 C24 C26 19.9(5) . . . . ?
Al1 N4 C41 C42 -98.7(4) . . . . ?
Al1 N4 C41 C46 78.3(4) . . . . ?
Al1 N1 C27 C26 -16.0(5) . . . . ?
Al1 N1 C27 C28 164.1(3) . . . . ?
Al1 N1 C29 C30 -86.7(5) . . . . ?
Al1 N1 C29 C37 93.4(4) . . . . ?
O1 P2 C6 C7 -77.1(4) . . . . ?
O1 P2 C6 C17 106.5(4) . . . . ?
O1 P2 C18 C19 -2.4(4) . . . . ?
O1 P2 C18 C23 176.0(3) . . . . ?
O1 Al1 N4 C24 74.7(3) . . . . ?
O1 Al1 N4 C41 -97.6(3) . . . . ?
O1 Al1 N1 C27 -74.7(3) . . . . ?
O1 Al1 N1 C29 97.2(3) . . . . ?
O1 Al1 N5 P1 -56.1(3) . . . . ?
O2 P1 C4 C106 -26.9(4) . . . . ?
O2 P1 C4 C15 155.2(4) . . . . ?
O2 P1 N5 Al1 -5.3(4) . . . . ?
O2 P1 C13 C12 -177.8(4) . . . . ?
O2 P1 C13 C53 2.6(5) . . . . ?
N4 Al1 O1 P2 -96.3(4) . . . . ?
N4 Al1 N1 C27 38.1(3) . . . . ?
N4 Al1 N1 C29 -150.0(3) . . . . ?
N4 Al1 N5 P1 -174.8(3) . . . . ?
N4 C24 C26 C27 14.0(7) . . . . ?
N4 C41 C42 C43 178.4(4) . . . . ?
N4 C41 C42 C50 -3.8(6) . . . . ?
N4 C41 C46 C45 -177.6(4) . . . . ?
N4 C41 C46 C47 1.6(6) . . . . ?
O4 P3 C58 C57 1.0(4) . . . . ?
O4 P3 C58 C86 -175.0(4) . . . . ?
O4 P3 C79 C80 78.6(4) . . . . ?
O4 P3 C79 C84 -104.5(4) . . . . ?
N8 Al4 O4 P3 107.6(4) . . . . ?
N8 C59 C99 C100 176.9(4) . . . . ?
N8 C59 C99 C103 -2.8(6) . . . . ?
N8 C63 C65 C66 -12.8(7) . . . . ?
N6 Al4 O4 P3 10.5(4) . . . . ?
N6 C67 C68 C69 -5.8(6) . . . . ?
N6 C67 C68 C72 175.8(4) . . . . ?
N6 C67 C75 C74 -175.7(4) . . . . ?
N6 C67 C75 C76 4.5(6) . . . . ?
N1 Al1 O1 P2 10.5(5) . . . . ?
N1 Al1 N4 C24 -40.5(3) . . . . ?
N1 Al1 N4 C41 147.2(3) . . . . ?
N1 Al1 N5 P1 76.8(3) . . . . ?
N1 C29 C30 C31 7.2(7) . . . . ?
N1 C29 C30 C34 -175.3(4) . . . . ?
N1 C29 C37 C36 175.6(4) . . . . ?
N1 C29 C37 C38 -3.0(6) . . . . ?
C5 C59 C99 C100 0.4(6) . . . . ?
C5 C59 C99 C103 -179.3(4) . . . . ?
C3 P5 C92 C93 -77.6(4) . . . . ?
C3 P5 C92 C97 99.5(4) . . . . ?
C3 P5 O6 Al4 -120.19(17) . . . . ?
C3 P5 N3 Al4 118.77(19) . . . . ?
C3 C87 C88 C89 -0.4(8) . . . . ?
C1 C2 C106 C4 0.2(8) . . . . ?
C1 C14 C15 C4 2.3(9) . . . . ?
C2 C1 C14 C15 -1.3(10) . . . . ?
C2 C106 C4 P1 -177.3(4) . . . . ?
C2 C106 C4 C15 0.7(7) . . . . ?
C106 C4 C15 C14 -2.0(8) . . . . ?
C4 P1 N5 Al1 118.3(3) . . . . ?
C4 P1 C13 C12 61.6(5) . . . . ?
C4 P1 C13 C53 -117.9(4) . . . . ?
N5 P1 C4 C106 -152.0(4) . . . . ?
N5 P1 C4 C15 30.1(5) . . . . ?
N5 P1 C13 C12 -52.9(5) . . . . ?
N5 P1 C13 C53 127.6(4) . . . . ?
N5 Al1 O1 P2 146.3(4) . . . . ?
N5 Al1 N4 C24 -161.7(3) . . . . ?
N5 Al1 N4 C41 25.9(3) . . . . ?
N5 Al1 N1 C27 150.5(3) . . . . ?
N5 Al1 N1 C29 -37.7(4) . . . . ?
C6 P2 O1 Al1 107.8(4) . . . . ?
C6 P2 C18 C19 104.0(4) . . . . ?
C6 P2 C18 C23 -77.6(4) . . . . ?
C6 C7 C8 C9 1.4(7) . . . . ?
C7 C6 C17 C16 -0.7(6) . . . . ?
C7 C8 C9 C16 -0.4(7) . . . . ?
C8 C9 C16 C17 -1.1(7) . . . . ?
C9 C16 C17 C6 1.7(7) . . . . ?
C10 C11 C12 C13 1.5(9) . . . . ?
C11 C10 C54 C53 0.1(9) . . . . ?
C11 C12 C13 P1 179.4(4) . . . . ?
C11 C12 C13 C53 -1.1(8) . . . . ?
C12 C13 C53 C54 0.1(8) . . . . ?
C13 P1 C4 C106 94.9(4) . . . . ?
C13 P1 C4 C15 -83.1(4) . . . . ?
C13 P1 N5 Al1 -129.9(3) . . . . ?
C13 C53 C54 C10 0.4(8) . . . . ?
C14 C1 C2 C106 0.1(9) . . . . ?
C17 C6 C7 C8 -0.9(7) . . . . ?
C18 P2 O1 Al1 -148.8(4) . . . . ?
C18 P2 C6 C7 178.2(4) . . . . ?
C18 P2 C6 C17 1.8(4) . . . . ?
C18 C19 C20 C21 -1.2(7) . . . . ?
C19 C18 C23 C22 -0.4(7) . . . . ?
C19 C20 C21 C22 0.3(8) . . . . ?
C20 C21 C22 C23 0.6(8) . . . . ?
C21 C22 C23 C18 -0.5(7) . . . . ?
C23 C18 C19 C20 1.2(7) . . . . ?
C24 N4 C41 C42 89.3(5) . . . . ?
C24 N4 C41 C46 -93.7(5) . . . . ?
C24 C26 C27 N1 -16.3(7) . . . . ?
C24 C26 C27 C28 163.5(4) . . . . ?
C25 C24 C26 C27 -165.0(4) . . . . ?
C27 N1 C29 C30 85.0(5) . . . . ?
C27 N1 C29 C37 -94.9(5) . . . . ?
C29 N1 C27 C26 171.3(4) . . . . ?
C29 N1 C27 C28 -8.5(6) . . . . ?
C29 C30 C31 C32 -123.8(5) . . . . ?
C29 C30 C31 C33 112.8(5) . . . . ?
C29 C30 C34 C35 -1.6(7) . . . . ?
C29 C37 C38 C39 83.9(5) . . . . ?
C29 C37 C38 C40 -151.9(4) . . . . ?
C30 C29 C37 C36 -4.3(7) . . . . ?
C30 C29 C37 C38 177.1(4) . . . . ?
C30 C34 C35 C36 -1.4(8) . . . . ?
C31 C30 C34 C35 176.0(5) . . . . ?
C34 C30 C31 C32 58.7(6) . . . . ?
C34 C30 C31 C33 -64.7(6) . . . . ?
C34 C35 C36 C37 1.7(8) . . . . ?
C35 C36 C37 C29 1.2(7) . . . . ?
C35 C36 C37 C38 179.8(4) . . . . ?
C36 C37 C38 C39 -94.6(5) . . . . ?
C36 C37 C38 C40 29.6(6) . . . . ?
C37 C29 C30 C31 -172.9(4) . . . . ?
C37 C29 C30 C34 4.6(7) . . . . ?
C41 N4 C24 C25 11.4(6) . . . . ?
C41 N4 C24 C26 -167.6(4) . . . . ?
C41 C42 C43 C44 -0.7(7) . . . . ?
C41 C42 C50 C51 -101.7(5) . . . . ?
C41 C42 C50 C52 135.0(4) . . . . ?
C41 C46 C47 C48 121.7(4) . . . . ?
C41 C46 C47 C49 -114.9(5) . . . . ?
C42 C41 C46 C45 -0.7(6) . . . . ?
C42 C41 C46 C47 178.6(4) . . . . ?
C42 C43 C44 C45 -0.8(7) . . . . ?
C43 C42 C50 C51 76.0(5) . . . . ?
C43 C42 C50 C52 -47.2(6) . . . . ?
C43 C44 C45 C46 1.6(7) . . . . ?
C44 C45 C46 C41 -0.9(7) . . . . ?
C44 C45 C46 C47 179.8(4) . . . . ?
C45 C46 C47 C48 -59.0(5) . . . . ?
C45 C46 C47 C49 64.4(5) . . . . ?
C46 C41 C42 C43 1.4(6) . . . . ?
C46 C41 C42 C50 179.2(4) . . . . ?
C50 C42 C43 C44 -178.5(4) . . . . ?
C54 C10 C11 C12 -1.0(9) . . . . ?
C55 C56 C57 C58 1.3(7) . . . . ?
C55 C85 C86 C58 -1.4(7) . . . . ?
C56 C55 C85 C86 1.2(8) . . . . ?
C56 C57 C58 P3 -177.6(3) . . . . ?
C56 C57 C58 C86 -1.5(7) . . . . ?
C57 C58 C86 C85 1.6(7) . . . . ?
C58 P3 O4 Al4 127.3(4) . . . . ?
C58 P3 C79 C80 -176.4(3) . . . . ?
C58 P3 C79 C84 0.4(4) . . . . ?
C59 N8 C63 C64 -11.8(6) . . . . ?
C59 N8 C63 C65 168.3(4) . . . . ?
C59 C5 C60 C61 101.1(5) . . . . ?
C59 C5 C60 C62 -134.9(4) . . . . ?
C59 C5 C102 C101 0.4(7) . . . . ?
C59 C99 C100 C101 -0.4(7) . . . . ?
C59 C99 C103 C104 -123.6(4) . . . . ?
C59 C99 C103 C105 113.5(5) . . . . ?
C60 C5 C59 N8 4.3(6) . . . . ?
C60 C5 C59 C99 -179.1(4) . . . . ?
C60 C5 C102 C101 179.1(4) . . . . ?
C63 N8 C59 C5 -92.0(5) . . . . ?
C63 N8 C59 C99 91.4(5) . . . . ?
C63 C65 C66 N6 13.8(7) . . . . ?
C63 C65 C66 C98 -163.3(4) . . . . ?
C64 C63 C65 C66 167.2(4) . . . . ?
C66 N6 C67 C68 -84.2(5) . . . . ?
C66 N6 C67 C75 95.6(4) . . . . ?
C67 N6 C66 C65 -170.5(4) . . . . ?
C67 N6 C66 C98 6.5(6) . . . . ?
C67 C68 C69 C70 122.9(5) . . . . ?
C67 C68 C69 C71 -114.1(5) . . . . ?
C67 C68 C72 C73 0.9(7) . . . . ?
C67 C75 C76 C77 -81.2(5) . . . . ?
C67 C75 C76 C78 153.8(4) . . . . ?
C68 C67 C75 C74 4.0(6) . . . . ?
C68 C67 C75 C76 -175.8(4) . . . . ?
C68 C72 C73 C74 2.0(7) . . . . ?
C69 C68 C72 C73 -177.6(4) . . . . ?
C72 C68 C69 C70 -58.7(6) . . . . ?
C72 C68 C69 C71 64.3(5) . . . . ?
C72 C73 C74 C75 -1.9(7) . . . . ?
C73 C74 C75 C67 -1.0(7) . . . . ?
C73 C74 C75 C76 178.8(4) . . . . ?
C74 C75 C76 C77 99.0(5) . . . . ?
C74 C75 C76 C78 -26.0(6) . . . . ?
C75 C67 C68 C69 174.5(4) . . . . ?
C75 C67 C68 C72 -4.0(6) . . . . ?
C79 P3 O4 Al4 -130.0(4) . . . . ?
C79 P3 C58 C57 -105.1(4) . . . . ?
C79 P3 C58 C86 78.8(4) . . . . ?
C79 C80 C81 C82 -2.4(8) . . . . ?
C80 C79 C84 C83 1.0(6) . . . . ?
C80 C81 C82 C83 1.4(8) . . . . ?
C81 C82 C83 C84 0.7(7) . . . . ?
C82 C83 C84 C79 -2.0(7) . . . . ?
C84 C79 C80 C81 1.1(7) . . . . ?
C85 C55 C56 C57 -1.1(8) . . . . ?
C87 C3 C91 C90 1.3(7) . . . . ?
C87 C88 C89 C90 0.7(8) . . . . ?
C88 C89 C90 C91 0.1(9) . . . . ?
C89 C90 C91 C3 -1.1(8) . . . . ?
C91 C3 C87 C88 -0.6(7) . . . . ?
C92 P5 C3 C87 -81.4(4) . . . . ?
C92 P5 C3 C91 97.0(4) . . . . ?
C92 P5 O6 Al4 120.22(18) . . . . ?
C92 P5 N3 Al4 -120.86(19) . . . . ?
C92 C93 C94 C95 0.9(9) . . . . ?
C93 C92 C97 C96 -0.6(9) . . . . ?
C93 C94 C95 C96 -1.2(10) . . . . ?
C94 C95 C96 C97 0.6(12) . . . . ?
C95 C96 C97 C92 0.3(11) . . . . ?
C97 C92 C93 C94 0.0(8) . . . . ?
C99 C100 C101 C102 0.4(7) . . . . ?
C100 C99 C103 C104 56.7(5) . . . . ?
C100 C99 C103 C105 -66.2(5) . . . . ?
C100 C101 C102 C5 -0.4(7) . . . . ?
C102 C5 C59 N8 -177.0(4) . . . . ?
C102 C5 C59 C99 -0.4(6) . . . . ?
C102 C5 C60 C61 -77.6(5) . . . . ?
C102 C5 C60 C62 46.3(6) . . . . ?
C103 C99 C100 C101 179.3(4) . . . . ?
O6 Al4 O4 P3 -83.2(4) . . . . ?
O6 P5 C3 C87 154.2(4) . . . . ?
O6 P5 C3 C91 -27.4(5) . . . . ?
O6 P5 C92 C93 45.8(4) . . . . ?
O6 P5 C92 C97 -137.0(4) . . . . ?
O6 P5 N3 Al4 -0.4(2) . . . . ?
N3 Al4 O4 P3 -155.6(3) . . . . ?
N3 P5 C3 C87 43.2(4) . . . . ?
N3 P5 C3 C91 -138.4(4) . . . . ?
N3 P5 C92 C93 157.1(4) . . . . ?
N3 P5 C92 C97 -25.8(5) . . . . ?
N3 P5 O6 Al4 0.33(19) . . . . ?
